data_2238631
loop_
_publ_author_name
'Sydoruk, Tetyana V.'
'Buvaylo, Elena A.'
'Kokozay, Vladimir N.'
'Vassilyeva, Olga Yu.'
'Skelton, Brian W.'

_publ_section_title
;
 Bis{\m-2-methoxy-6-[(methylimino)methyl]phenolato}bis({2-methoxy-6-[(methylimino)methyl]phenolato}copper(II))
;
_journal_coeditor_code HG5344
_journal_issue 10
_journal_name_full 'Acta Crystallographica Section E'
_journal_page_first m551
_journal_page_last m552
_journal_paper_doi 10.1107/S1600536813025105
_journal_volume 69
_journal_year 2013
_chemical_formula_iupac '[Cu2 (C9 H10 N O2)4]'
_chemical_formula_moiety 'C36 H40 Cu2 N4 O8'
_chemical_formula_sum 'C36 H40 Cu2 N4 O8'
_chemical_formula_weight 783.8
_chemical_name_systematic
Bis{\m-2-methoxy-6-[(methylimino)methyl]phenolato}bis({2-methoxy-6-[(methylimino)methyl]phenolato}copper(II))
_space_group_IT_number 61
_symmetry_cell_setting orthorhombic
_symmetry_space_group_name_Hall '-P 2ac 2ab'
_symmetry_space_group_name_H-M 'P b c a'
_atom_sites_solution_hydrogens geom
_atom_sites_solution_primary direct
_atom_sites_solution_secondary difmap
_audit_creation_method 'WinGX routine CIF_UPDATE'
_cell_angle_alpha 90
_cell_angle_beta 90
_cell_angle_gamma 90
_cell_formula_units_Z 4
_cell_length_a 10.1889(12)
_cell_length_b 15.2033(5)
_cell_length_c 21.6254(9)
_cell_measurement_reflns_used 25414
_cell_measurement_temperature 100(2)
_cell_measurement_theta_max 37.4169
_cell_measurement_theta_min 3.7029
_cell_volume 3349.9(4)
_computing_cell_refinement
;
CrysAlis Pro (Agilent, 2011)
;
_computing_data_collection
;
CrysAlis Pro (Agilent, 2011)
;
_computing_data_reduction
;
CrysAlis Pro (Agilent, 2011)
;
_computing_molecular_graphics 'OrtepII (Johnson, 1976)'
_computing_publication_material 'WinGX (Farrugia, 2012)'
_computing_structure_refinement 'SHELXL-97 (Sheldrick, 2008)'
_computing_structure_solution 'SIR92 (Altomare <i>et al.</i>, 1994)'
_diffrn_ambient_temperature 100(2)
_diffrn_detector_area_resol_mean 10.4738
_diffrn_measured_fraction_theta_full 0.998
_diffrn_measured_fraction_theta_max 0.985
_diffrn_measurement_device_type 'Oxford Diffraction Gemini diffractometer'
_diffrn_measurement_method '\w scans'
_diffrn_radiation_monochromator graphite
_diffrn_radiation_type MoK\a
_diffrn_radiation_wavelength 0.71073
_diffrn_reflns_av_R_equivalents 0.0446
_diffrn_reflns_limit_h_max 17
_diffrn_reflns_limit_h_min -17
_diffrn_reflns_limit_k_max 25
_diffrn_reflns_limit_k_min -25
_diffrn_reflns_limit_l_max 36
_diffrn_reflns_limit_l_min -36
_diffrn_reflns_number 110425
_diffrn_reflns_theta_full 37
_diffrn_reflns_theta_max 37.48
_diffrn_reflns_theta_min 3.71
_exptl_absorpt_coefficient_mu 1.33
_exptl_absorpt_correction_T_max 0.88
_exptl_absorpt_correction_T_min 0.597
_exptl_absorpt_correction_type analytical
_exptl_absorpt_process_details
;
[CrysAlisPro (Agilent, 2011) based on
Clark & Reid (1995)]
;
_exptl_crystal_colour dark_green
_exptl_crystal_density_diffrn 1.554
_exptl_crystal_density_method 'not measured'
_exptl_crystal_description plate
_exptl_crystal_F_000 1624
_exptl_crystal_size_max 0.59
_exptl_crystal_size_mid 0.47
_exptl_crystal_size_min 0.10
_refine_diff_density_max 0.641
_refine_diff_density_min -0.374
_refine_ls_extinction_method none
_refine_ls_goodness_of_fit_ref 1.05
_refine_ls_hydrogen_treatment constr
_refine_ls_matrix_type full
_refine_ls_number_parameters 231
_refine_ls_number_reflns 8673
_refine_ls_number_restraints 0
_refine_ls_restrained_S_all 1.05
_refine_ls_R_factor_all 0.0449
_refine_ls_R_factor_gt 0.0313
_refine_ls_shift/su_max 0.004
_refine_ls_shift/su_mean 0
_refine_ls_structure_factor_coef Fsqd
_refine_ls_weighting_details 'calc w=1/[\s^2^(Fo^2^)+(0.0415P)^2^+0.9858P] where P=(Fo^2^+2Fc^2^)/3'
_refine_ls_weighting_scheme calc
_refine_ls_wR_factor_gt 0.0789
_refine_ls_wR_factor_ref 0.0835
_reflns_number_gt 7021
_reflns_number_total 8673
_reflns_threshold_expression I>2\s(I)
_cod_data_source_file hg5344.cif
_cod_data_source_block I
_cod_original_sg_symbol_Hall '-p 2ac 2ab'
_cod_database_code 2238631

loop_
_symmetry_equiv_pos_as_xyz
'x, y, z'
'-x+1/2, -y, z+1/2'
'x+1/2, -y+1/2, -z'
'-x, y+1/2, -z+1/2'
'-x, -y, -z'
'x-1/2, y, -z-1/2'
'-x-1/2, y-1/2, z'
'x, -y-1/2, z-1/2'

loop_
_atom_site_type_symbol
_atom_site_label
_atom_site_fract_x
_atom_site_fract_y
_atom_site_fract_z
_atom_site_U_iso_or_equiv
_atom_site_adp_type
_atom_site_calc_flag
_atom_site_refinement_flags
_atom_site_occupancy
_atom_site_symmetry_multiplicity
Cu Cu1 0.402856(11) 0.587478(7) 0.514407(5) 0.01235(3) Uani d . 1 1
C C11 0.32361(9) 0.46134(6) 0.42192(4) 0.01446(14) Uani d . 1 1
O O11 0.42030(7) 0.50521(5) 0.44728(3) 0.01630(12) Uani d . 1 1
C C12 0.33769(10) 0.43410(6) 0.35910(4) 0.01654(15) Uani d . 1 1
O O12 0.45029(8) 0.46267(6) 0.33152(3) 0.02223(15) Uani d . 1 1
C C121 0.47672(13) 0.43092(8) 0.27121(5) 0.0262(2) Uani d . 1 1
H H12A 0.4814 0.3665 0.272 0.039 Uiso calc R 1 1
H H12B 0.5606 0.4548 0.2567 0.039 Uiso calc R 1 1
H H12C 0.4064 0.4494 0.2431 0.039 Uiso calc R 1 1
C C13 0.24123(11) 0.38471(7) 0.33053(5) 0.02007(17) Uani d . 1 1
H H13 0.2522 0.3668 0.2888 0.024 Uiso calc R 1 1
C C14 0.12726(12) 0.36098(7) 0.36284(5) 0.02237(19) Uani d . 1 1
H H14 0.0614 0.3269 0.343 0.027 Uiso calc R 1 1
C C15 0.11093(10) 0.38700(7) 0.42308(5) 0.01978(17) Uani d . 1 1
H H15 0.0337 0.3705 0.4448 0.024 Uiso calc R 1 1
C C16 0.20753(9) 0.43801(6) 0.45312(4) 0.01527(15) Uani d . 1 1
C C17 0.18368(9) 0.46319(6) 0.51653(4) 0.01637(15) Uani d . 1 1
H H17 0.1114 0.4362 0.5367 0.02 Uiso calc R 1 1
N N17 0.25120(8) 0.51886(5) 0.54829(4) 0.01518(13) Uani d . 1 1
C C18 0.21142(10) 0.53316(7) 0.61269(4) 0.01945(17) Uani d . 1 1
H H18A 0.1379 0.4942 0.6228 0.029 Uiso calc R 1 1
H H18B 0.1843 0.5945 0.6181 0.029 Uiso calc R 1 1
H H18C 0.2855 0.5204 0.6402 0.029 Uiso calc R 1 1
C C21 0.44917(9) 0.73470(6) 0.59567(4) 0.01441(14) Uani d . 1 1
O O21 0.37172(7) 0.67187(5) 0.57781(4) 0.01810(13) Uani d . 1 1
C C22 0.41886(9) 0.78000(6) 0.65201(4) 0.01576(15) Uani d . 1 1
O O22 0.30820(7) 0.75006(5) 0.68125(3) 0.01921(13) Uani d . 1 1
C C221 0.25933(13) 0.80269(8) 0.73029(5) 0.0256(2) Uani d . 1 1
H H22A 0.3214 0.8015 0.7649 0.038 Uiso calc R 1 1
H H22B 0.1743 0.7796 0.744 0.038 Uiso calc R 1 1
H H22C 0.2485 0.8634 0.7159 0.038 Uiso calc R 1 1
C C23 0.49660(11) 0.84784(6) 0.67335(5) 0.01998(17) Uani d . 1 1
H H23 0.4745 0.8767 0.7109 0.024 Uiso calc R 1 1
C C24 0.60788(11) 0.87448(7) 0.64016(5) 0.0236(2) Uani d . 1 1
H H24 0.6615 0.9209 0.6552 0.028 Uiso calc R 1 1
C C25 0.63872(11) 0.83310(7) 0.58585(5) 0.02131(18) Uani d . 1 1
H H25 0.7141 0.8513 0.5634 0.026 Uiso calc R 1 1
C C26 0.56052(9) 0.76367(6) 0.56242(4) 0.01585(15) Uani d . 1 1
C C27 0.58954(9) 0.73111(7) 0.50142(5) 0.01682(16) Uani d . 1 1
H H27 0.6603 0.7582 0.4801 0.02 Uiso calc R 1 1
N N27 0.52864(8) 0.66860(5) 0.47287(4) 0.01607(14) Uani d . 1 1
C C28 0.56176(12) 0.65605(7) 0.40743(5) 0.02199(19) Uani d . 1 1
H H28A 0.6356 0.6943 0.3964 0.033 Uiso calc R 1 1
H H28B 0.4856 0.671 0.3818 0.033 Uiso calc R 1 1
H H28C 0.5862 0.5945 0.4003 0.033 Uiso calc R 1 1

loop_
_atom_site_aniso_label
_atom_site_aniso_U_11
_atom_site_aniso_U_22
_atom_site_aniso_U_33
_atom_site_aniso_U_12
_atom_site_aniso_U_13
_atom_site_aniso_U_23
Cu1 0.01144(5) 0.01349(5) 0.01214(5) -0.00031(3) 0.00112(3) -0.00053(3)
C11 0.0148(3) 0.0148(3) 0.0138(3) 0.0015(3) -0.0024(3) -0.0005(3)
O11 0.0141(3) 0.0204(3) 0.0145(3) -0.0013(2) -0.0003(2) -0.0039(2)
C12 0.0177(4) 0.0175(4) 0.0145(4) 0.0035(3) -0.0022(3) -0.0015(3)
O12 0.0198(3) 0.0319(4) 0.0149(3) 0.0009(3) 0.0021(3) -0.0060(3)
C121 0.0323(6) 0.0315(5) 0.0147(4) 0.0057(4) 0.0027(4) -0.0042(4)
C13 0.0247(4) 0.0186(4) 0.0169(4) 0.0022(3) -0.0059(3) -0.0037(3)
C14 0.0264(5) 0.0189(4) 0.0218(4) -0.0045(4) -0.0071(4) -0.0014(3)
C15 0.0209(4) 0.0183(4) 0.0201(4) -0.0050(3) -0.0040(3) 0.0008(3)
C16 0.0156(4) 0.0148(3) 0.0153(4) -0.0013(3) -0.0022(3) 0.0011(3)
C17 0.0159(4) 0.0165(4) 0.0167(4) -0.0024(3) -0.0003(3) 0.0023(3)
N17 0.0148(3) 0.0170(3) 0.0137(3) -0.0011(3) 0.0009(2) 0.0004(3)
C18 0.0201(4) 0.0232(4) 0.0151(4) -0.0040(3) 0.0041(3) -0.0008(3)
C21 0.0138(3) 0.0128(3) 0.0166(4) 0.0005(3) -0.0003(3) 0.0008(3)
O21 0.0164(3) 0.0173(3) 0.0206(3) -0.0037(2) 0.0050(2) -0.0050(2)
C22 0.0177(4) 0.0136(3) 0.0160(4) 0.0016(3) -0.0013(3) 0.0010(3)
O22 0.0204(3) 0.0189(3) 0.0183(3) 0.0008(3) 0.0036(2) -0.0030(2)
C221 0.0350(6) 0.0231(5) 0.0187(4) 0.0054(4) 0.0062(4) -0.0026(4)
C23 0.0256(5) 0.0150(4) 0.0193(4) -0.0008(3) -0.0057(3) -0.0003(3)
C24 0.0269(5) 0.0191(4) 0.0248(5) -0.0074(4) -0.0070(4) 0.0022(4)
C25 0.0197(4) 0.0198(4) 0.0244(5) -0.0064(3) -0.0025(3) 0.0046(3)
C26 0.0145(3) 0.0147(3) 0.0184(4) -0.0011(3) -0.0010(3) 0.0028(3)
C27 0.0145(4) 0.0166(4) 0.0194(4) 0.0007(3) 0.0023(3) 0.0042(3)
N27 0.0162(3) 0.0158(3) 0.0162(3) 0.0018(3) 0.0034(3) 0.0028(3)
C28 0.0268(5) 0.0220(4) 0.0172(4) 0.0019(4) 0.0078(4) 0.0030(3)

loop_
_atom_type_symbol
_atom_type_description
_atom_type_scat_dispersion_real
_atom_type_scat_dispersion_imag
_atom_type_scat_source
C C 0.0033 0.0016 'International Tables Vol C Tables 4.2.6.8 and 6.1.1.4'
H H 0 0 'International Tables Vol C Tables 4.2.6.8 and 6.1.1.4'
N N 0.0061 0.0033 'International Tables Vol C Tables 4.2.6.8 and 6.1.1.4'
O O 0.0106 0.006 'International Tables Vol C Tables 4.2.6.8 and 6.1.1.4'
Cu Cu 0.3201 1.2651 'International Tables Vol C Tables 4.2.6.8 and 6.1.1.4'

loop_
_exptl_crystal_face_index_h
_exptl_crystal_face_index_k
_exptl_crystal_face_index_l
_exptl_crystal_face_perp_dist
1 -1 1 0.166
-1 1 -1 0.2376
-1 -1 1 0.2452
-3 0 1 0.214
1 5 -1 0.1834
0 0 -1 0.0447
0 0 1 0.057
-1 0 -2 0.1587
-1 -1 -2 0.2079
0 -1 0 0.3588

loop_
_geom_angle_atom_site_label_1
_geom_angle_atom_site_label_2
_geom_angle_atom_site_label_3
_geom_angle_site_symmetry_3
_geom_angle
_geom_angle_publ_flag
O21 Cu1 O11 . 175.12(3) y
O21 Cu1 N27 . 90.84(3) y
O11 Cu1 N27 . 90.16(3) y
O21 Cu1 N17 . 87.65(3) y
O11 Cu1 N17 . 90.50(3) y
N27 Cu1 N17 . 169.53(3) y
O21 Cu1 O11 5_666 105.57(3) y
O11 Cu1 O11 5_666 79.17(3) y
N27 Cu1 O11 5_666 92.04(3) y
N17 Cu1 O11 5_666 98.34(3) y
O11 C11 C16 . 124.03(8) ?
O11 C11 C12 . 118.08(9) ?
C16 C11 C12 . 117.89(8) ?
C11 O11 Cu1 . 125.26(6) ?
C11 O11 Cu1 5_666 113.86(6) ?
Cu1 O11 Cu1 5_666 100.84(3) ?
O12 C12 C13 . 125.13(9) ?
O12 C12 C11 . 114.10(8) ?
C13 C12 C11 . 120.76(9) ?
C12 O12 C121 . 117.00(9) ?
O12 C121 H12A . 109.5 ?
O12 C121 H12B . 109.5 ?
H12A C121 H12B . 109.5 ?
O12 C121 H12C . 109.5 ?
H12A C121 H12C . 109.5 ?
H12B C121 H12C . 109.5 ?
C12 C13 C14 . 120.37(9) ?
C12 C13 H13 . 119.8 ?
C14 C13 H13 . 119.8 ?
C15 C14 C13 . 119.97(10) ?
C15 C14 H14 . 120 ?
C13 C14 H14 . 120 ?
C14 C15 C16 . 120.73(10) ?
C14 C15 H15 . 119.6 ?
C16 C15 H15 . 119.6 ?
C11 C16 C15 . 120.26(9) ?
C11 C16 C17 . 122.00(8) ?
C15 C16 C17 . 117.72(9) ?
N17 C17 C16 . 126.16(9) ?
N17 C17 H17 . 116.9 ?
C16 C17 H17 . 116.9 ?
C17 N17 C18 . 117.11(8) ?
C17 N17 Cu1 . 123.97(7) ?
C18 N17 Cu1 . 118.90(6) ?
N17 C18 H18A . 109.5 ?
N17 C18 H18B . 109.5 ?
H18A C18 H18B . 109.5 ?
N17 C18 H18C . 109.5 ?
H18A C18 H18C . 109.5 ?
H18B C18 H18C . 109.5 ?
O21 C21 C26 . 124.47(9) ?
O21 C21 C22 . 118.40(8) ?
C26 C21 C22 . 117.11(8) ?
C21 O21 Cu1 . 127.51(6) ?
O22 C22 C23 . 124.49(9) ?
O22 C22 C21 . 114.20(8) ?
C23 C22 C21 . 121.32(9) ?
C22 O22 C221 . 116.50(8) ?
O22 C221 H22A . 109.5 ?
O22 C221 H22B . 109.5 ?
H22A C221 H22B . 109.5 ?
O22 C221 H22C . 109.5 ?
H22A C221 H22C . 109.5 ?
H22B C221 H22C . 109.5 ?
C22 C23 C24 . 120.60(10) ?
C22 C23 H23 . 119.7 ?
C24 C23 H23 . 119.7 ?
C25 C24 C23 . 119.49(10) ?
C25 C24 H24 . 120.3 ?
C23 C24 H24 . 120.3 ?
C24 C25 C26 . 121.35(10) ?
C24 C25 H25 . 119.3 ?
C26 C25 H25 . 119.3 ?
C21 C26 C25 . 120.12(9) ?
C21 C26 C27 . 121.59(9) ?
C25 C26 C27 . 117.94(9) ?
N27 C27 C26 . 126.30(9) ?
N27 C27 H27 . 116.8 ?
C26 C27 H27 . 116.8 ?
C27 N27 C28 . 116.49(9) ?
C27 N27 Cu1 . 123.28(7) ?
C28 N27 Cu1 . 120.15(7) ?
N27 C28 H28A . 109.5 ?
N27 C28 H28B . 109.5 ?
H28A C28 H28B . 109.5 ?
N27 C28 H28C . 109.5 ?
H28A C28 H28C . 109.5 ?
H28B C28 H28C . 109.5 ?

loop_
_geom_bond_atom_site_label_1
_geom_bond_atom_site_label_2
_geom_bond_site_symmetry_2
_geom_bond_distance
_geom_bond_publ_flag
Cu1 O21 . 1.9044(7) y
Cu1 O11 . 1.9243(7) y
Cu1 N27 . 1.9925(8) y
Cu1 N17 . 2.0032(8) y
Cu1 O11 5_666 2.4329(8) y
C11 O11 . 1.3101(11) ?
C11 C16 . 1.4071(13) ?
C11 C12 . 1.4274(13) ?
O11 Cu1 5_666 2.4329(8) ?
C12 O12 . 1.3640(13) ?
C12 C13 . 1.3825(14) ?
O12 C121 . 1.4165(13) ?
C121 H12A . 0.98 ?
C121 H12B . 0.98 ?
C121 H12C . 0.98 ?
C13 C14 . 1.4026(16) ?
C13 H13 . 0.95 ?
C14 C15 . 1.3716(15) ?
C14 H14 . 0.95 ?
C15 C16 . 1.4115(14) ?
C15 H15 . 0.95 ?
C16 C17 . 1.4444(14) ?
C17 N17 . 1.2890(12) ?
C17 H17 . 0.95 ?
N17 C18 . 1.4667(13) ?
C18 H18A . 0.98 ?
C18 H18B . 0.98 ?
C18 H18C . 0.98 ?
C21 O21 . 1.2979(11) ?
C21 C26 . 1.4135(13) ?
C21 C22 . 1.4333(13) ?
C22 O22 . 1.3705(12) ?
C22 C23 . 1.3799(14) ?
O22 C221 . 1.4187(13) ?
C221 H22A . 0.98 ?
C221 H22B . 0.98 ?
C221 H22C . 0.98 ?
C23 C24 . 1.4017(16) ?
C23 H23 . 0.95 ?
C24 C25 . 1.3689(17) ?
C24 H24 . 0.95 ?
C25 C26 . 1.4163(14) ?
C25 H25 . 0.95 ?
C26 C27 . 1.4396(14) ?
C27 N27 . 1.2922(14) ?
C27 H27 . 0.95 ?
N27 C28 . 1.4673(13) ?
C28 H28A . 0.98 ?
C28 H28B . 0.98 ?
C28 H28C . 0.98 ?
